data_4127828
loop_
_publ_author_name
'Rice, Natalie T.'
'Popov, Ivan A.'
'Russo, Dominic R.'
'Bacsa, John'
'Batista, Enrique R.'
'Yang, Ping'
'Telser, Joshua'
'La Pierre, Henry S.'

_publ_section_title
;
 Design, Isolation, and Spectroscopic Analysis of a Tetravalent Terbium
 Complex.
;
_journal_issue 33
_journal_name_full 'Journal of the American Chemical Society'
_journal_page_first 13222
_journal_page_last 13233
_journal_paper_doi 10.1021/jacs.9b06622
_journal_volume 141
_journal_year 2019
_chemical_formula_moiety 'C60 H138 K N16 O P4 Tb, C4 H10 O'
_chemical_formula_sum 'C64 H148 K N16 O2 P4 Tb'
_chemical_formula_weight 1495.88
_space_group_crystal_system monoclinic
_space_group_IT_number 14
_space_group_name_Hall '-P 2yn'
_space_group_name_H-M_alt 'P 1 21/n 1'
_symmetry_space_group_name_Hall '-P 2yn'
_symmetry_space_group_name_H-M 'P 1 21/n 1'
_atom_sites_solution_hydrogens geom
_atom_sites_solution_primary dual
_audit_creation_date 2019-05-09
_audit_creation_method
;
Olex2 1.2-alpha
(compiled 2018.07.26 svn.r3523 for OlexSys, GUI svn.r5532)
;
_cell_angle_alpha 90
_cell_angle_beta 114.727(5)
_cell_angle_gamma 90
_cell_formula_units_Z 4
_cell_length_a 22.587(3)
_cell_length_b 15.454(2)
_cell_length_c 25.702(4)
_cell_measurement_reflns_used 9438
_cell_measurement_temperature 100(2)
_cell_measurement_theta_max 30.595
_cell_measurement_theta_min 2.72
_cell_volume 8149(2)
_computing_cell_refinement 'SAINT V8.38A (Bruker, 2016)'
_computing_data_collection 'APEX2 v2016.5-1 (Bruker, 2014)'
_computing_data_reduction 'SAINT V8.38A (Bruker, 2016)'
_computing_molecular_graphics 'Olex2 (Dolomanov et al., 2009)'
_computing_publication_material 'Olex2 (Dolomanov et al., 2009)'
_computing_structure_refinement 'ShelXL (Sheldrick, 2015)'
_computing_structure_solution 'ShelXT (Sheldrick, 2015)'
_diffrn_ambient_temperature 100(2)
_diffrn_detector_area_resol_mean 7.495
_diffrn_measured_fraction_theta_full 0.991
_diffrn_measured_fraction_theta_max 0.984
_diffrn_measurement_device_type 'Bruker D8 Venture'
_diffrn_measurement_method '\f and \w scans with a narrow frame width'
_diffrn_radiation_monochromator 'multilayer mirror'
_diffrn_radiation_type MoK\a
_diffrn_radiation_wavelength 0.71073
_diffrn_reflns_av_R_equivalents 0.0539
_diffrn_reflns_av_unetI/netI 0.0406
_diffrn_reflns_Laue_measured_fraction_full 0.991
_diffrn_reflns_Laue_measured_fraction_max 0.984
_diffrn_reflns_limit_h_max 32
_diffrn_reflns_limit_h_min -32
_diffrn_reflns_limit_k_max 21
_diffrn_reflns_limit_k_min -22
_diffrn_reflns_limit_l_max 36
_diffrn_reflns_limit_l_min -36
_diffrn_reflns_number 131605
_diffrn_reflns_point_group_measured_fraction_full 0.991
_diffrn_reflns_point_group_measured_fraction_max 0.984
_diffrn_reflns_theta_full 25.242
_diffrn_reflns_theta_max 30.670
_diffrn_reflns_theta_min 2.234
_diffrn_source 'microfocus sealed tube'
_diffrn_source_current 1
_diffrn_source_voltage 50
_diffrn_standards_number 0
_exptl_absorpt_coefficient_mu 1.045
_exptl_absorpt_correction_T_max 0.7461
_exptl_absorpt_correction_T_min 0.5580
_exptl_absorpt_correction_type multi-scan
_exptl_absorpt_process_details
'SADABS-2016/2 (Bruker,2016/2) was used for absorption correction. wR2(int) was 0.1199 before and 0.0900 after correction. The Ratio of minimum to maximum transmission is 0.7479. The \l/2 correction factor is Not present.'
_exptl_crystal_colour colourless
_exptl_crystal_colour_primary colourless
_exptl_crystal_density_diffrn 1.219
_exptl_crystal_description plate
_exptl_crystal_F_000 3216
_exptl_crystal_recrystallization_method 'The material was recrystallised from --- by as supplied'
_exptl_crystal_size_max 0.383
_exptl_crystal_size_mid 0.374
_exptl_crystal_size_min 0.276
_refine_diff_density_max 4.297
_refine_diff_density_min -3.646
_refine_diff_density_rms 0.187
_refine_ls_extinction_method none
_refine_ls_goodness_of_fit_ref 1.219
_refine_ls_hydrogen_treatment constr
_refine_ls_matrix_type full
_refine_ls_number_parameters 855
_refine_ls_number_reflns 24826
_refine_ls_number_restraints 152
_refine_ls_restrained_S_all 1.217
_refine_ls_R_factor_all 0.1015
_refine_ls_R_factor_gt 0.0846
_refine_ls_shift/su_max 0.001
_refine_ls_shift/su_mean 0.000
_refine_ls_structure_factor_coef Fsqd
_refine_ls_weighting_details 'w=1/[\s^2^(Fo^2^)+107.8614P] where P=(Fo^2^+2Fc^2^)/3'
_refine_ls_weighting_scheme calc
_refine_ls_wR_factor_gt 0.1845
_refine_ls_wR_factor_ref 0.1944
_reflns_Friedel_coverage 0.000
_reflns_number_gt 21189
_reflns_number_total 24826
_reflns_threshold_expression 'I > 2\s(I)'
_cod_data_source_file ja9b06622_si_004.cif
_cod_data_source_block ntr-03-018_l
_cod_database_code 4127828
_shelx_shelxl_version_number 2018/3
_shelx_space_group_comment
;
The symmetry employed for this shelxl refinement is uniquely defined
by the following loop, which should always be used as a source of
symmetry information in preference to the above space-group names.
They are only intended as comments.
;
_olex2_refinement_description
;
1. Fixed Uiso
 At 1.2 times of:
  All C(H,H) groups
 At 1.5 times of:
  All C(H,H,H) groups
2. Restrained distances
 O1S_1-C2S_1 \\sim O1S_1-C4S_1
 with sigma of 0.002
 K1-O1S_1 \\sim K1-O1S_2
 with sigma of 0.002
3. Uiso/Uaniso restraints and constraints
Uanis(O1S_1) \\sim Ueq, Uanis(C3S_2) \\sim Ueq: with sigma of 0.002 and sigma
for terminal atoms of 0.004
Uanis(O1S_3) \\sim Ueq: with sigma of 0.002 and sigma for terminal atoms of
0.004
Uanis(C5S_4) \\sim Ueq: with sigma of 0.002 and sigma for terminal atoms of
0.004
Uanis(C2S_1) = Uanis(C2S_2)
Uanis(C3S_1) = Uanis(C3S_2)
Uanis(C5S_2) = Uanis(C4S_1)
Uanis(C5S_1) = Uanis(C4S_2)
Uanis(O1S_2) = Uanis(O1S_1)
Uanis(O1S_4) = Uanis(O1S_3)
Uanis(C2S_4) = Uanis(C2S_3)
Uanis(C4S_4) = Uanis(C4S_3)
Uanis(C3S_4) = Uanis(C3S_3)
Uanis(C5S_4) = Uanis(C5S_3)
4. Rigid body (RIGU) restrains
 O1S_3, C2S_3, C3S_3, C4S_3
 with sigma for 1-2 distances of 0.0002 and sigma for 1-3 distances of 0.0002
 O1S_1, C2S_1, C3S_1, C4S_1, C5S_1
 O1S_2, C2S_2, C3S_2, C4S_2, C5S_2
 O1S_3, C2S_3, C3S_3, C4S_3, C5S_3
 O1S_4, C2S_4, C3S_4, C4S_4, C5S_4
 with sigma for 1-2 distances of 0.001 and sigma for 1-3 distances of 0.001
5. Same fragment restrains
{O1S_2, C2S_2, C3S_2, C4S_2, C5S_2}
{O1S_3, C2S_3, C3S_3, C4S_3, C5S_3}
{O1S_4, C2S_4, C3S_4, C4S_4, C5S_4}
as
{O1S_1, C2S_1, C3S_1, C4S_1, C5S_1} sigma for 1-2: 0.001 1-3: 0.001
6. Others
 Sof(O1S)=Sof(C2S)=Sof(H2SA)=Sof(H2SB)=Sof(C3S)=Sof(H3SA)=Sof(H3SB)=Sof(H3SC)=
 Sof(C4S)=Sof(H4SA)=Sof(H4SB)=Sof(C5S)=Sof(H5SA)=Sof(H5SB)=Sof(H5SC)=1-FVAR(1)
 Sof(O1S)=Sof(C2S)=Sof(H2SA)=Sof(H2SB)=Sof(C3S)=Sof(H3SA)=Sof(H3SB)=Sof(H3SC)=
 Sof(C4S)=Sof(H4SA)=Sof(H4SB)=Sof(C5S)=Sof(H5SA)=Sof(H5SB)=Sof(H5SC)=FVAR(1)
 Sof(O1S)=Sof(C2S)=Sof(H2SA)=Sof(H2SB)=Sof(C3S)=Sof(H3SA)=Sof(H3SB)=Sof(H3SC)=
 Sof(C4S)=Sof(H4SA)=Sof(H4SB)=Sof(C5S)=Sof(H5SA)=Sof(H5SB)=Sof(H5SC)=1-FVAR(2)
 Sof(O1S)=Sof(C2S)=Sof(H2SA)=Sof(H2SB)=Sof(C3S)=Sof(H3SA)=Sof(H3SB)=Sof(H3SC)=
 Sof(C4S)=Sof(H4SA)=Sof(H4SB)=Sof(C5S)=Sof(H5SA)=Sof(H5SB)=Sof(H5SC)=FVAR(2)
7.a Secondary CH2 refined with riding coordinates:
 C2S(H2SA,H2SB), C4S(H4SA,H4SB), C2S(H2SA,H2SB), C4S(H4SA,H4SB), C2S(H2SA,
 H2SB), C4S(H4SA,H4SB), C2S(H2SA,H2SB), C4S(H4SA,H4SB), C1(H1A,H1B), C2(H2A,
 H2B), C12(H12A,H12B), C13(H13A,H13B), C1(H1A,H1B), C2(H2A,H2B), C12(H12A,H12B),
  C13(H13A,H13B), C1(H1A,H1B), C2(H2A,H2B), C12(H12A,H12B), C13(H13A,H13B),
 C1(H1A,H1B), C2(H2A,H2B), C12(H12A,H12B), C13(H13A,H13B)
7.b Idealised Me refined with riding coordinates:
 C3S(H3SA,H3SB,H3SC), C5S(H5SA,H5SB,H5SC), C3S(H3SA,H3SB,H3SC), C5S(H5SA,H5SB,
 H5SC), C3S(H3SA,H3SB,H3SC), C5S(H5SA,H5SB,H5SC), C3S(H3SA,H3SB,H3SC), C5S(H5SA,
 H5SB,H5SC), C4(H4A,H4B,H4C), C5(H5A,H5B,H5C)
7.c Idealised Me refined as rotating group:
 C6(H6A,H6B,H6C), C8(H8A,H8B,H8C), C9(H9A,H9B,H9C), C10(H10A,H10B,H10C),
 C11(H11A,H11B,H11C), C14(H14A,H14B,H14C), C4(H4A,H4B,H4C), C5(H5A,H5B,H5C),
 C6(H6A,H6B,H6C), C8(H8A,H8B,H8C), C9(H9A,H9B,H9C), C10(H10A,H10B,H10C),
 C11(H11A,H11B,H11C), C14(H14A,H14B,H14C), C4(H4A,H4B,H4C), C5(H5A,H5B,H5C),
 C6(H6A,H6B,H6C), C8(H8A,H8B,H8C), C9(H9A,H9B,H9C), C10(H10A,H10B,H10C),
 C11(H11A,H11B,H11C), C14(H14A,H14B,H14C), C4(H4A,H4B,H4C), C5(H5A,H5B,H5C),
 C6(H6A,H6B,H6C), C8(H8A,H8B,H8C), C9(H9A,H9B,H9C), C10(H10A,H10B,H10C),
 C11(H11A,H11B,H11C), C14(H14A,H14B,H14C)
;
_smtbx_masks_void_probe_radius 1.2
_smtbx_masks_void_truncation_radius 1.2
_olex2_diffrn_ambient_temperature_device 'Oxford Cryosystems'
_olex2_exptl_crystal_mounting_method 'The crystal was mounted on a loop with paratone oil'
_olex2_submission_special_instructions 'No special instructions were received'

loop_
_space_group_symop_operation_xyz
'x, y, z'
'-x+1/2, y+1/2, -z+1/2'
'-x, -y, -z'
'x-1/2, -y-1/2, z-1/2'

loop_
_atom_site_label
_atom_site_type_symbol
_atom_site_fract_x
_atom_site_fract_y
_atom_site_fract_z
_atom_site_U_iso_or_equiv
_atom_site_adp_type
_atom_site_occupancy
_atom_site_site_symmetry_order
_atom_site_calc_flag
_atom_site_refinement_flags_posn
_atom_site_refinement_flags_adp
_atom_site_refinement_flags_occupancy
_atom_site_disorder_assembly
_atom_site_disorder_group
Tb1 Tb 0.49514(2) 0.70548(2) 0.73944(2) 0.01394(6) Uani 1 1 d . . . . .
K1 K 0.50111(7) 0.46192(8) 0.73447(7) 0.0271(3) Uani 1 1 d D . . . .
O1S_1 O 0.5424(4) 0.2784(4) 0.7910(3) 0.0406(16) Uani 0.582(10) 1 d D U P A 1
C2S_1 C 0.5043(8) 0.2128(6) 0.7546(5) 0.045(3) Uani 0.582(10) 1 d D U P A 1
H2SA_1 H 0.475900 0.186791 0.771085 0.054 Uiso 0.582(10) 1 calc R . P A 1
H2SB_1 H 0.533063 0.166865 0.751305 0.054 Uiso 0.582(10) 1 calc R . P A 1
C3S_1 C 0.4630(7) 0.2489(10) 0.6962(4) 0.0409(19) Uani 0.582(10) 1 d D U P A 1
H3SA_1 H 0.441759 0.201293 0.669775 0.061 Uiso 0.582(10) 1 calc R . P A 1
H3SB_1 H 0.490619 0.281483 0.682174 0.061 Uiso 0.582(10) 1 calc R . P A 1
H3SC_1 H 0.429780 0.287395 0.698616 0.061 Uiso 0.582(10) 1 calc R . P A 1
C4S_1 C 0.5768(5) 0.2500(7) 0.8476(4) 0.046(2) Uani 0.582(10) 1 d D U P A 1
H4SA_1 H 0.550022 0.207288 0.856943 0.055 Uiso 0.582(10) 1 calc R . P A 1
H4SB_1 H 0.584804 0.299770 0.873946 0.055 Uiso 0.582(10) 1 calc R . P A 1
C5S_1 C 0.6400(5) 0.2099(9) 0.8566(6) 0.046(2) Uani 0.582(10) 1 d D U P A 1
H5SA_1 H 0.632130 0.157918 0.832732 0.070 Uiso 0.582(10) 1 calc R . P A 1
H5SB_1 H 0.663787 0.194022 0.896973 0.070 Uiso 0.582(10) 1 calc R . P A 1
H5SC_1 H 0.665965 0.251214 0.845896 0.070 Uiso 0.582(10) 1 calc R . P A 1
O1S_2 O 0.5534(5) 0.2755(4) 0.7799(4) 0.0406(16) Uani 0.418(10) 1 d D U P A 2
C2S_2 C 0.5091(9) 0.2142(7) 0.7444(8) 0.045(3) Uani 0.418(10) 1 d D U P A 2
H2SA_2 H 0.493661 0.177131 0.767619 0.054 Uiso 0.418(10) 1 calc R . P A 2
H2SB_2 H 0.531062 0.176825 0.726612 0.054 Uiso 0.418(10) 1 calc R . P A 2
C3S_2 C 0.4518(7) 0.2586(13) 0.6983(7) 0.0409(19) Uani 0.418(10) 1 d D U P A 2
H3SA_2 H 0.465563 0.284948 0.670500 0.061 Uiso 0.418(10) 1 calc R . P A 2
H3SB_2 H 0.435206 0.303613 0.715589 0.061 Uiso 0.418(10) 1 calc R . P A 2
H3SC_2 H 0.417382 0.216100 0.678943 0.061 Uiso 0.418(10) 1 calc R . P A 2
C4S_2 C 0.6056(5) 0.2374(9) 0.8259(5) 0.046(2) Uani 0.418(10) 1 d D U P A 2
H4SA_2 H 0.644091 0.275795 0.837964 0.056 Uiso 0.418(10) 1 calc R . P A 2
H4SB_2 H 0.617006 0.181772 0.813267 0.056 Uiso 0.418(10) 1 calc R . P A 2
C5S_2 C 0.5894(9) 0.2215(12) 0.8754(5) 0.046(2) Uani 0.418(10) 1 d D U P A 2
H5SA_2 H 0.552263 0.181806 0.864014 0.069 Uiso 0.418(10) 1 calc R . P A 2
H5SB_2 H 0.578155 0.276429 0.888113 0.069 Uiso 0.418(10) 1 calc R . P A 2
H5SC_2 H 0.627117 0.195827 0.906885 0.069 Uiso 0.418(10) 1 calc R . P A 2
O1S_3 O 0.7254(5) 0.3057(8) 1.0020(5) 0.075(2) Uani 0.578(11) 1 d D U P B 2
C2S_3 C 0.7751(6) 0.2441(10) 1.0258(6) 0.075(3) Uani 0.578(11) 1 d D U P B 2
H2SA_3 H 0.756039 0.188375 1.030153 0.090 Uiso 0.578(11) 1 calc R . P B 2
H2SB_3 H 0.806189 0.263530 1.064237 0.090 Uiso 0.578(11) 1 calc R . P B 2
C3S_3 C 0.8105(7) 0.2317(13) 0.9881(6) 0.083(4) Uani 0.578(11) 1 d D U P B 2
H3SA_3 H 0.780421 0.207856 0.951101 0.125 Uiso 0.578(11) 1 calc R . P B 2
H3SB_3 H 0.846905 0.191525 1.006591 0.125 Uiso 0.578(11) 1 calc R . P B 2
H3SC_3 H 0.827203 0.287500 0.982048 0.125 Uiso 0.578(11) 1 calc R . P B 2
C4S_3 C 0.6878(6) 0.3151(9) 1.0334(6) 0.070(3) Uani 0.578(11) 1 d D U P B 2
H4SA_3 H 0.717056 0.323067 1.074354 0.084 Uiso 0.578(11) 1 calc R . P B 2
H4SB_3 H 0.662215 0.261603 1.029724 0.084 Uiso 0.578(11) 1 calc R . P B 2
C5S_3 C 0.6427(7) 0.3899(10) 1.0132(8) 0.079(3) Uani 0.578(11) 1 d D U P B 2
H5SA_3 H 0.612048 0.380707 0.973184 0.119 Uiso 0.578(11) 1 calc R . P B 2
H5SB_3 H 0.667800 0.442856 1.016039 0.119 Uiso 0.578(11) 1 calc R . P B 2
H5SC_3 H 0.618475 0.395721 1.036940 0.119 Uiso 0.578(11) 1 calc R . P B 2
O1S_4 O 0.7544(5) 0.2424(9) 1.0135(7) 0.075(2) Uani 0.422(11) 1 d D U P B 1
C2S_4 C 0.8058(6) 0.2711(11) 1.0008(9) 0.075(3) Uani 0.422(11) 1 d D U P B 1
H2SA_4 H 0.825863 0.323185 1.023823 0.090 Uiso 0.422(11) 1 calc R . P B 1
H2SB_4 H 0.788670 0.287110 0.959777 0.090 Uiso 0.422(11) 1 calc R . P B 1
C3S_4 C 0.8564(7) 0.2014(13) 1.0136(11) 0.083(4) Uani 0.422(11) 1 d D U P B 1
H3SA_4 H 0.835948 0.148722 0.992540 0.125 Uiso 0.422(11) 1 calc R . P B 1
H3SB_4 H 0.876087 0.189230 1.054804 0.125 Uiso 0.422(11) 1 calc R . P B 1
H3SC_4 H 0.890309 0.220828 1.001833 0.125 Uiso 0.422(11) 1 calc R . P B 1
C4S_4 C 0.7069(6) 0.3062(10) 1.0040(9) 0.070(3) Uani 0.422(11) 1 d D U P B 1
H4SA_4 H 0.688241 0.323540 0.963205 0.084 Uiso 0.422(11) 1 calc R . P B 1
H4SB_4 H 0.727486 0.357811 1.027381 0.084 Uiso 0.422(11) 1 calc R . P B 1
C5S_4 C 0.6537(7) 0.2751(15) 1.0189(9) 0.079(3) Uani 0.422(11) 1 d D U P B 1
H5SA_4 H 0.670461 0.268076 1.060539 0.119 Uiso 0.422(11) 1 calc R . P B 1
H5SB_4 H 0.637501 0.219419 1.000165 0.119 Uiso 0.422(11) 1 calc R . P B 1
H5SC_4 H 0.618124 0.317412 1.005922 0.119 Uiso 0.422(11) 1 calc R . P B 1
P1_5 P 0.43380(7) 0.86686(9) 0.61888(6) 0.0155(2) Uani 1 1 d . . . . .
N1_5 N 0.4634(2) 0.8002(3) 0.66688(19) 0.0186(9) Uani 1 1 d . . . . .
N5_5 N 0.4874(2) 0.9416(3) 0.6181(2) 0.0198(9) Uani 1 1 d . . . . .
N6_5 N 0.3662(2) 0.9263(3) 0.6119(2) 0.0192(9) Uani 1 1 d . . . . .
N7_5 N 0.3959(2) 0.8357(3) 0.5498(2) 0.0211(9) Uani 1 1 d . . . . .
C1_5 C 0.3078(3) 0.8860(4) 0.5686(3) 0.0260(12) Uani 1 1 d . . . . .
H1A_5 H 0.270982 0.927319 0.554361 0.031 Uiso 1 1 calc R . . . .
H1B_5 H 0.294934 0.834434 0.584283 0.031 Uiso 1 1 calc R . . . .
C2_5 C 0.3278(3) 0.8608(4) 0.5215(3) 0.0267(12) Uani 1 1 d . . . . .
H2A_5 H 0.300909 0.811989 0.498978 0.032 Uiso 1 1 calc R . . . .
H2B_5 H 0.322352 0.910303 0.495449 0.032 Uiso 1 1 calc R . . . .
C3_5 C 0.4230(3) 0.7813(4) 0.5174(2) 0.0227(11) Uani 1 1 d . . . . .
C4_5 C 0.4008(4) 0.8167(5) 0.4565(3) 0.0316(14) Uani 1 1 d . . . . .
H4A_5 H 0.353238 0.812760 0.436520 0.047 Uiso 1 1 calc R . . . .
H4B_5 H 0.420741 0.782709 0.435895 0.047 Uiso 1 1 calc R . . . .
H4C_5 H 0.414217 0.877327 0.458256 0.047 Uiso 1 1 calc R . . . .
C5_5 C 0.3977(3) 0.6883(4) 0.5148(3) 0.0291(13) Uani 1 1 d . . . . .
H5A_5 H 0.411965 0.665508 0.553733 0.044 Uiso 1 1 calc R . . . .
H5B_5 H 0.415071 0.651783 0.493209 0.044 Uiso 1 1 calc R . . . .
H5C_5 H 0.349987 0.688230 0.495698 0.044 Uiso 1 1 calc R . . . .
C6_5 C 0.4974(3) 0.7814(4) 0.5464(3) 0.0261(12) Uani 1 1 d . . . . .
H6A_5 H 0.513627 0.838860 0.542664 0.039 Uiso 1 1 calc GR . . . .
H6B_5 H 0.514235 0.738322 0.527979 0.039 Uiso 1 1 calc GR . . . .
H6C_5 H 0.512184 0.767109 0.587014 0.039 Uiso 1 1 calc GR . . . .
C7_5 C 0.3594(3) 0.9644(4) 0.6621(3) 0.0232(11) Uani 1 1 d . . . . .
C8_5 C 0.3352(3) 0.8971(5) 0.6926(3) 0.0276(13) Uani 1 1 d . . . . .
H8A_5 H 0.292254 0.875787 0.666036 0.041 Uiso 1 1 calc GR . . . .
H8B_5 H 0.331865 0.923724 0.725834 0.041 Uiso 1 1 calc GR . . . .
H8C_5 H 0.365981 0.848632 0.705260 0.041 Uiso 1 1 calc GR . . . .
C9_5 C 0.3105(4) 1.0401(4) 0.6403(3) 0.0321(14) Uani 1 1 d . . . . .
H9A_5 H 0.323946 1.079368 0.617278 0.048 Uiso 1 1 calc GR . . . .
H9B_5 H 0.309544 1.071612 0.673001 0.048 Uiso 1 1 calc GR . . . .
H9C_5 H 0.266947 1.017296 0.616671 0.048 Uiso 1 1 calc GR . . . .
C10_5 C 0.4253(3) 1.0002(4) 0.7047(3) 0.0263(12) Uani 1 1 d . . . . .
H10A_5 H 0.455788 0.952263 0.721378 0.040 Uiso 1 1 calc GR . . . .
H10B_5 H 0.419391 1.031935 0.735163 0.040 Uiso 1 1 calc GR . . . .
H10C_5 H 0.442884 1.039386 0.684594 0.040 Uiso 1 1 calc GR . . . .
C11_5 C 0.4665(4) 1.0984(4) 0.5880(3) 0.0360(16) Uani 1 1 d . . . . .
H11A_5 H 0.456735 1.135698 0.554569 0.054 Uiso 1 1 calc GR . . . .
H11B_5 H 0.508241 1.115509 0.618661 0.054 Uiso 1 1 calc GR . . . .
H11C_5 H 0.431878 1.104232 0.601336 0.054 Uiso 1 1 calc GR . . . .
C12_5 C 0.4704(3) 1.0035(4) 0.5712(3) 0.0251(12) Uani 1 1 d . . . . .
H12A_5 H 0.427683 0.986892 0.540645 0.030 Uiso 1 1 calc R . . . .
H12B_5 H 0.503148 0.999446 0.555110 0.030 Uiso 1 1 calc R . . . .
C13_5 C 0.5508(3) 0.9531(4) 0.6659(3) 0.0260(12) Uani 1 1 d . . . . .
H13A_5 H 0.558374 0.904203 0.692806 0.031 Uiso 1 1 calc R . . . .
H13B_5 H 0.549750 1.006756 0.686460 0.031 Uiso 1 1 calc R . . . .
C14_5 C 0.6074(3) 0.9583(5) 0.6497(3) 0.0336(15) Uani 1 1 d . . . . .
H14A_5 H 0.605020 0.910282 0.624014 0.050 Uiso 1 1 calc GR . . . .
H14B_5 H 0.648255 0.954622 0.684350 0.050 Uiso 1 1 calc GR . . . .
H14C_5 H 0.605757 1.013351 0.630267 0.050 Uiso 1 1 calc GR . . . .
P1_6 P 0.62949(7) 0.56365(9) 0.73579(6) 0.0175(3) Uani 1 1 d . . . . .
N1_6 N 0.5726(2) 0.6141(3) 0.7386(2) 0.0205(9) Uani 1 1 d . . . . .
N5_6 N 0.6844(2) 0.6272(3) 0.7255(2) 0.0226(10) Uani 1 1 d . . . . .
N6_6 N 0.6072(2) 0.4768(3) 0.6881(2) 0.0226(10) Uani 1 1 d . . . . .
N7_6 N 0.6774(2) 0.4984(3) 0.7910(2) 0.0209(9) Uani 1 1 d . . . . .
C1_6 C 0.6566(3) 0.4084(4) 0.7107(3) 0.0309(14) Uani 1 1 d . . . . .
H1A_6 H 0.694575 0.421239 0.702259 0.037 Uiso 1 1 calc R . . . .
H1B_6 H 0.638148 0.351691 0.693613 0.037 Uiso 1 1 calc R . . . .
C2_6 C 0.6759(3) 0.4077(4) 0.7741(3) 0.0317(15) Uani 1 1 d . . . . .
H2A_6 H 0.643909 0.374760 0.783227 0.038 Uiso 1 1 calc R . . . .
H2B_6 H 0.719403 0.380799 0.794421 0.038 Uiso 1 1 calc R . . . .
C3_6 C 0.6879(3) 0.5146(4) 0.8504(3) 0.0234(11) Uani 1 1 d . . . . .
C4_6 C 0.7453(3) 0.4600(4) 0.8914(3) 0.0336(15) Uani 1 1 d . . . . .
H4A_6 H 0.733472 0.398599 0.886050 0.050 Uiso 1 1 calc GR . . . .
H4B_6 H 0.755514 0.476712 0.931049 0.050 Uiso 1 1 calc GR . . . .
H4C_6 H 0.783497 0.469901 0.883359 0.050 Uiso 1 1 calc GR . . . .
C5_6 C 0.6274(4) 0.4925(5) 0.8613(3) 0.0363(16) Uani 1 1 d . . . . .
H5A_6 H 0.591951 0.532507 0.839647 0.054 Uiso 1 1 calc GR . . . .
H5B_6 H 0.638319 0.498037 0.902271 0.054 Uiso 1 1 calc GR . . . .
H5C_6 H 0.613657 0.433067 0.848896 0.054 Uiso 1 1 calc GR . . . .
C6_6 C 0.7046(4) 0.6105(4) 0.8654(3) 0.0335(15) Uani 1 1 d . . . . .
H6A_6 H 0.745543 0.624368 0.862580 0.050 Uiso 1 1 calc GR . . . .
H6B_6 H 0.709503 0.621339 0.904523 0.050 Uiso 1 1 calc GR . . . .
H6C_6 H 0.669542 0.646743 0.838588 0.050 Uiso 1 1 calc GR . . . .
C7_6 C 0.5763(3) 0.4853(4) 0.6257(3) 0.0227(11) Uani 1 1 d . . . . .
C8_6 C 0.5305(3) 0.4079(5) 0.6002(3) 0.0322(14) Uani 1 1 d . . . . .
H8A_6 H 0.555363 0.353992 0.612337 0.048 Uiso 1 1 calc GR . . . .
H8B_6 H 0.511151 0.411761 0.558336 0.048 Uiso 1 1 calc GR . . . .
H8C_6 H 0.495908 0.408704 0.613770 0.048 Uiso 1 1 calc GR . . . .
C9_6 C 0.6261(3) 0.4890(5) 0.5997(3) 0.0322(14) Uani 1 1 d . . . . .
H9A_6 H 0.657350 0.535597 0.617928 0.048 Uiso 1 1 calc GR . . . .
H9B_6 H 0.603503 0.500014 0.558489 0.048 Uiso 1 1 calc GR . . . .
H9C_6 H 0.649284 0.433653 0.606129 0.048 Uiso 1 1 calc GR . . . .
C10_6 C 0.5341(3) 0.5667(4) 0.6078(3) 0.0282(13) Uani 1 1 d . . . . .
H10A_6 H 0.502710 0.566104 0.625010 0.042 Uiso 1 1 calc GR . . . .
H10B_6 H 0.510566 0.568163 0.565961 0.042 Uiso 1 1 calc GR . . . .
H10C_6 H 0.561896 0.618024 0.620876 0.042 Uiso 1 1 calc GR . . . .
C11_6 C 0.8040(3) 0.6592(5) 0.7719(4) 0.0377(16) Uani 1 1 d . . . . .
H11A_6 H 0.799564 0.713862 0.751263 0.056 Uiso 1 1 calc GR . . . .
H11B_6 H 0.846349 0.633025 0.779399 0.056 Uiso 1 1 calc GR . . . .
H11C_6 H 0.801055 0.670182 0.808253 0.056 Uiso 1 1 calc GR . . . .
C12_6 C 0.7497(3) 0.5977(4) 0.7356(3) 0.0270(13) Uani 1 1 d . . . . .
H12A_6 H 0.751756 0.589541 0.698197 0.032 Uiso 1 1 calc R . . . .
H12B_6 H 0.757446 0.540671 0.754894 0.032 Uiso 1 1 calc R . . . .
C13_6 C 0.6672(3) 0.7152(4) 0.7025(3) 0.0255(12) Uani 1 1 d . . . . .
H13A_6 H 0.694562 0.757119 0.731814 0.031 Uiso 1 1 calc R . . . .
H13B_6 H 0.621124 0.726593 0.694860 0.031 Uiso 1 1 calc R . . . .
C14_6 C 0.6762(4) 0.7298(5) 0.6473(3) 0.0332(14) Uani 1 1 d . . . . .
H14A_6 H 0.648352 0.689458 0.617773 0.050 Uiso 1 1 calc GR . . . .
H14B_6 H 0.721875 0.719832 0.654753 0.050 Uiso 1 1 calc GR . . . .
H14C_6 H 0.664071 0.789356 0.634105 0.050 Uiso 1 1 calc GR . . . .
P1_7 P 0.35881(7) 0.55086(10) 0.72144(7) 0.0199(3) Uani 1 1 d . . . . .
N1_7 N 0.4210(2) 0.5988(3) 0.7291(2) 0.0211(9) Uani 1 1 d . . . . .
N5_7 N 0.3074(3) 0.6101(3) 0.7388(2) 0.0256(11) Uani 1 1 d . . . . .
N6_7 N 0.3709(2) 0.4510(3) 0.7554(2) 0.0246(10) Uani 1 1 d . . . . .
N7_7 N 0.3086(2) 0.5061(3) 0.6577(2) 0.0232(10) Uani 1 1 d . . . . .
C1_7 C 0.3210(3) 0.3894(4) 0.7210(3) 0.0317(15) Uani 1 1 d . . . . .
H1A_7 H 0.281790 0.394939 0.728856 0.038 Uiso 1 1 calc R . . . .
H1B_7 H 0.337534 0.329384 0.729715 0.038 Uiso 1 1 calc R . . . .
C2_7 C 0.3050(4) 0.4114(4) 0.6596(3) 0.0345(16) Uani 1 1 d . . . . .
H2A_7 H 0.336727 0.384380 0.647262 0.041 Uiso 1 1 calc R . . . .
H2B_7 H 0.260686 0.390910 0.634213 0.041 Uiso 1 1 calc R . . . .
C3_7 C 0.2958(3) 0.5440(4) 0.6014(3) 0.0242(12) Uani 1 1 d . . . . .
C4_7 C 0.2284(4) 0.5159(5) 0.5584(3) 0.0410(19) Uani 1 1 d . . . . .
H4A_7 H 0.227903 0.453086 0.553085 0.061 Uiso 1 1 calc GR . . . .
H4B_7 H 0.217995 0.544835 0.521677 0.061 Uiso 1 1 calc GR . . . .
H4C_7 H 0.195945 0.531758 0.572777 0.061 Uiso 1 1 calc GR . . . .
C5_7 C 0.3479(5) 0.5138(5) 0.5818(4) 0.049(2) Uani 1 1 d . . . . .
H5A_7 H 0.390818 0.533837 0.609186 0.073 Uiso 1 1 calc GR . . . .
H5B_7 H 0.338390 0.537850 0.543872 0.073 Uiso 1 1 calc GR . . . .
H5C_7 H 0.347704 0.450488 0.579889 0.073 Uiso 1 1 calc GR . . . .
C6_7 C 0.2978(3) 0.6432(4) 0.6049(3) 0.0259(12) Uani 1 1 d . . . . .
H6A_7 H 0.265846 0.663523 0.618732 0.039 Uiso 1 1 calc GR . . . .
H6B_7 H 0.287384 0.667375 0.566849 0.039 Uiso 1 1 calc GR . . . .
H6C_7 H 0.341517 0.661974 0.631462 0.039 Uiso 1 1 calc GR . . . .
C7_7 C 0.3964(3) 0.4389(5) 0.8183(3) 0.0302(14) Uani 1 1 d . . . . .
C8_7 C 0.4331(5) 0.3521(6) 0.8337(4) 0.048(2) Uani 1 1 d . . . . .
H8A_7 H 0.401898 0.304350 0.819213 0.072 Uiso 1 1 calc GR . . . .
H8B_7 H 0.456571 0.347363 0.875414 0.072 Uiso 1 1 calc GR . . . .
H8C_7 H 0.464270 0.349290 0.816294 0.072 Uiso 1 1 calc GR . . . .
C9_7 C 0.3426(4) 0.4399(7) 0.8396(4) 0.052(2) Uani 1 1 d . . . . .
H9A_7 H 0.321515 0.496743 0.832070 0.078 Uiso 1 1 calc GR . . . .
H9B_7 H 0.361614 0.428280 0.880837 0.078 Uiso 1 1 calc GR . . . .
H9C_7 H 0.310307 0.395234 0.819493 0.078 Uiso 1 1 calc GR . . . .
C10_7 C 0.4452(4) 0.5095(6) 0.8492(3) 0.0404(18) Uani 1 1 d . . . . .
H10A_7 H 0.482182 0.506077 0.838800 0.061 Uiso 1 1 calc GR . . . .
H10B_7 H 0.460675 0.501761 0.890690 0.061 Uiso 1 1 calc GR . . . .
H10C_7 H 0.424188 0.566171 0.838178 0.061 Uiso 1 1 calc GR . . . .
C11_7 C 0.1880(4) 0.6455(6) 0.6900(4) 0.0447(19) Uani 1 1 d . . . . .
H11A_7 H 0.190573 0.654508 0.653252 0.067 Uiso 1 1 calc GR . . . .
H11B_7 H 0.194240 0.700833 0.710211 0.067 Uiso 1 1 calc GR . . . .
H11C_7 H 0.145217 0.621675 0.683232 0.067 Uiso 1 1 calc GR . . . .
C12_7 C 0.2411(3) 0.5823(5) 0.7263(4) 0.0354(16) Uani 1 1 d . . . . .
H12A_7 H 0.237509 0.573057 0.762992 0.042 Uiso 1 1 calc R . . . .
H12B_7 H 0.233149 0.525990 0.706166 0.042 Uiso 1 1 calc R . . . .
C13_7 C 0.3260(3) 0.6955(5) 0.7653(3) 0.0312(14) Uani 1 1 d . . . . .
H13A_7 H 0.300756 0.740232 0.737205 0.037 Uiso 1 1 calc R . . . .
H13B_7 H 0.372730 0.705383 0.775090 0.037 Uiso 1 1 calc R . . . .
C14_7 C 0.3144(4) 0.7063(7) 0.8194(4) 0.049(2) Uani 1 1 d . . . . .
H14A_7 H 0.267752 0.700376 0.809704 0.074 Uiso 1 1 calc GR . . . .
H14B_7 H 0.329334 0.763658 0.835911 0.074 Uiso 1 1 calc GR . . . .
H14C_7 H 0.338653 0.661706 0.847313 0.074 Uiso 1 1 calc GR . . . .
P1_8 P 0.56241(7) 0.81785(9) 0.88131(6) 0.0177(3) Uani 1 1 d . . . . .
N1_8 N 0.5264(2) 0.7753(3) 0.8229(2) 0.0226(10) Uani 1 1 d . . . . .
N5_8 N 0.5178(3) 0.8952(4) 0.8955(2) 0.0243(10) Uani 1 1 d . . . . .
N6_8 N 0.6364(2) 0.8668(3) 0.89998(19) 0.0183(9) Uani 1 1 d . . . . .
N7_8 N 0.5929(3) 0.7556(3) 0.9416(2) 0.0232(10) Uani 1 1 d . . . . .
C1_8 C 0.6885(3) 0.8105(4) 0.9379(3) 0.0240(12) Uani 1 1 d . . . . .
H1A_8 H 0.728222 0.844454 0.960438 0.029 Uiso 1 1 calc R . . . .
H1B_8 H 0.699391 0.765886 0.915697 0.029 Uiso 1 1 calc R . . . .
C2_8 C 0.6613(3) 0.7695(4) 0.9767(3) 0.0264(12) Uani 1 1 d . . . . .
H2A_8 H 0.683476 0.713856 0.992138 0.032 Uiso 1 1 calc R . . . .
H2B_8 H 0.667324 0.808289 1.009196 0.032 Uiso 1 1 calc R . . . .
C3_8 C 0.5557(3) 0.7030(5) 0.9655(3) 0.0319(14) Uani 1 1 d . . . . .
C4_8 C 0.5683(6) 0.7359(7) 1.0256(4) 0.061(3) Uani 1 1 d . . . . .
H4A_8 H 0.614826 0.731069 1.050745 0.092 Uiso 1 1 calc GR . . . .
H4B_8 H 0.543188 0.701028 1.041166 0.092 Uiso 1 1 calc GR . . . .
H4C_8 H 0.554792 0.796577 1.023287 0.092 Uiso 1 1 calc GR . . . .
C5_8 C 0.5790(4) 0.6088(5) 0.9704(4) 0.047(2) Uani 1 1 d . . . . .
H5A_8 H 0.570670 0.586623 0.932274 0.071 Uiso 1 1 calc GR . . . .
H5B_8 H 0.555355 0.573512 0.987187 0.071 Uiso 1 1 calc GR . . . .
H5C_8 H 0.625829 0.606127 0.994987 0.071 Uiso 1 1 calc GR . . . .
C6_8 C 0.4835(4) 0.7064(6) 0.9271(4) 0.0424(18) Uani 1 1 d . . . . .
H6A_8 H 0.466586 0.763998 0.929434 0.064 Uiso 1 1 calc GR . . . .
H6B_8 H 0.460708 0.662810 0.939643 0.064 Uiso 1 1 calc GR . . . .
H6C_8 H 0.476419 0.694606 0.887503 0.064 Uiso 1 1 calc GR . . . .
C7_8 C 0.6526(3) 0.9190(4) 0.8588(3) 0.0227(11) Uani 1 1 d . . . . .
C8_8 C 0.6746(4) 0.8626(5) 0.8211(3) 0.0316(14) Uani 1 1 d . . . . .
H8A_8 H 0.715111 0.832541 0.845151 0.047 Uiso 1 1 calc GR . . . .
H8B_8 H 0.682169 0.899197 0.793303 0.047 Uiso 1 1 calc GR . . . .
H8C_8 H 0.640733 0.819908 0.800654 0.047 Uiso 1 1 calc GR . . . .
C9_8 C 0.7066(3) 0.9834(5) 0.8936(3) 0.0314(14) Uani 1 1 d . . . . .
H9A_8 H 0.691619 1.019702 0.916928 0.047 Uiso 1 1 calc GR . . . .
H9B_8 H 0.716926 1.019949 0.867333 0.047 Uiso 1 1 calc GR . . . .
H9C_8 H 0.745664 0.951456 0.918574 0.047 Uiso 1 1 calc GR . . . .
C10_8 C 0.5920(3) 0.9700(4) 0.8196(3) 0.0283(13) Uani 1 1 d . . . . .
H10A_8 H 0.557561 0.929549 0.796635 0.042 Uiso 1 1 calc GR . . . .
H10B_8 H 0.603161 1.007182 0.794082 0.042 Uiso 1 1 calc GR . . . .
H10C_8 H 0.576703 1.005810 0.842925 0.042 Uiso 1 1 calc GR . . . .
C11_8 C 0.5553(4) 1.0384(5) 0.9451(4) 0.0435(19) Uani 1 1 d . . . . .
H11A_8 H 0.514547 1.066092 0.919237 0.065 Uiso 1 1 calc GR . . . .
H11B_8 H 0.588378 1.046364 0.930159 0.065 Uiso 1 1 calc GR . . . .
H11C_8 H 0.570508 1.064787 0.983179 0.065 Uiso 1 1 calc GR . . . .
C12_8 C 0.5436(3) 0.9421(5) 0.9494(3) 0.0309(14) Uani 1 1 d . . . . .
H12A_8 H 0.585440 0.915042 0.975019 0.037 Uiso 1 1 calc R . . . .
H12B_8 H 0.513007 0.935195 0.967556 0.037 Uiso 1 1 calc R . . . .
C13_8 C 0.4554(3) 0.9242(5) 0.8512(3) 0.0298(13) Uani 1 1 d . . . . .
H13A_8 H 0.440780 0.882433 0.819067 0.036 Uiso 1 1 calc R . . . .
H13B_8 H 0.461605 0.980912 0.836322 0.036 Uiso 1 1 calc R . . . .
C14_8 C 0.4024(4) 0.9327(6) 0.8733(4) 0.0408(17) Uani 1 1 d . . . . .
H14A_8 H 0.360558 0.945474 0.841240 0.061 Uiso 1 1 calc GR . . . .
H14B_8 H 0.413723 0.979773 0.901412 0.061 Uiso 1 1 calc GR . . . .
H14C_8 H 0.398966 0.878360 0.891533 0.061 Uiso 1 1 calc GR . . . .

loop_
_atom_site_aniso_label
_atom_site_aniso_U_11
_atom_site_aniso_U_22
_atom_site_aniso_U_33
_atom_site_aniso_U_23
_atom_site_aniso_U_13
_atom_site_aniso_U_12
Tb1 0.01322(10) 0.01119(10) 0.01777(11) 0.00134(9) 0.00683(8) 0.00027(9)
K1 0.0258(6) 0.0141(5) 0.0400(8) 0.0010(5) 0.0123(5) -0.0015(5)
O1S_1 0.044(2) 0.0342(19) 0.042(2) 0.0025(15) 0.0161(14) -0.0069(15)
C2S_1 0.051(4) 0.027(3) 0.049(3) 0.003(2) 0.014(3) -0.005(2)
C3S_1 0.043(2) 0.037(2) 0.041(2) -0.0028(17) 0.0168(14) 0.0001(18)
C4S_1 0.055(4) 0.032(5) 0.045(3) 0.007(3) 0.015(2) -0.002(3)
C5S_1 0.051(3) 0.034(5) 0.048(3) 0.007(3) 0.015(2) -0.005(3)
O1S_2 0.044(2) 0.0342(19) 0.042(2) 0.0025(15) 0.0161(14) -0.0069(15)
C2S_2 0.051(4) 0.027(3) 0.049(3) 0.003(2) 0.014(3) -0.005(2)
C3S_2 0.043(2) 0.037(2) 0.041(2) -0.0028(17) 0.0168(14) 0.0001(18)
C4S_2 0.051(3) 0.034(5) 0.048(3) 0.007(3) 0.015(2) -0.005(3)
C5S_2 0.055(4) 0.032(5) 0.045(3) 0.007(3) 0.015(2) -0.002(3)
O1S_3 0.078(3) 0.078(3) 0.072(3) -0.0003(17) 0.0348(18) -0.0009(17)
C2S_3 0.079(3) 0.080(4) 0.070(5) 0.001(4) 0.036(3) 0.001(3)
C3S_3 0.091(6) 0.092(9) 0.077(6) 0.011(5) 0.045(5) 0.012(6)
C4S_3 0.070(4) 0.073(5) 0.066(4) -0.009(4) 0.027(4) -0.009(4)
C5S_3 0.079(4) 0.083(4) 0.082(5) 0.002(3) 0.039(3) -0.001(3)
O1S_4 0.078(3) 0.078(3) 0.072(3) -0.0003(17) 0.0348(18) -0.0009(17)
C2S_4 0.079(3) 0.080(4) 0.070(5) 0.001(4) 0.036(3) 0.001(3)
C3S_4 0.091(6) 0.092(9) 0.077(6) 0.011(5) 0.045(5) 0.012(6)
C4S_4 0.070(4) 0.073(5) 0.066(4) -0.009(4) 0.027(4) -0.009(4)
C5S_4 0.079(4) 0.083(4) 0.082(5) 0.002(3) 0.039(3) -0.001(3)
P1_5 0.0161(6) 0.0144(6) 0.0156(6) 0.0018(5) 0.0063(5) -0.0002(5)
N1_5 0.018(2) 0.018(2) 0.0136(19) 0.0012(17) 0.0003(16) -0.0023(18)
N5_5 0.020(2) 0.016(2) 0.023(2) 0.0054(17) 0.0087(19) -0.0025(17)
N6_5 0.019(2) 0.017(2) 0.022(2) 0.0018(17) 0.0086(18) 0.0036(17)
N7_5 0.017(2) 0.020(2) 0.023(2) 0.0028(18) 0.0051(18) 0.0024(18)
C1_5 0.015(2) 0.025(3) 0.036(3) -0.002(2) 0.008(2) 0.001(2)
C2_5 0.020(3) 0.026(3) 0.028(3) -0.003(2) 0.005(2) 0.001(2)
C3_5 0.024(3) 0.023(3) 0.019(3) 0.000(2) 0.007(2) 0.002(2)
C4_5 0.036(3) 0.039(4) 0.022(3) 0.000(3) 0.014(3) 0.003(3)
C5_5 0.026(3) 0.025(3) 0.033(3) -0.006(2) 0.010(3) -0.006(2)
C6_5 0.027(3) 0.027(3) 0.025(3) -0.005(2) 0.012(2) 0.001(2)
C7_5 0.027(3) 0.021(3) 0.024(3) 0.005(2) 0.013(2) 0.007(2)
C8_5 0.027(3) 0.036(3) 0.022(3) 0.009(2) 0.013(2) 0.008(3)
C9_5 0.036(4) 0.028(3) 0.037(4) 0.004(3) 0.019(3) 0.009(3)
C10_5 0.031(3) 0.023(3) 0.030(3) -0.002(2) 0.017(3) -0.001(2)
C11_5 0.052(4) 0.018(3) 0.048(4) 0.010(3) 0.031(4) 0.005(3)
C12_5 0.033(3) 0.019(3) 0.025(3) 0.007(2) 0.014(2) -0.001(2)
C13_5 0.023(3) 0.022(3) 0.029(3) 0.001(2) 0.007(2) -0.008(2)
C14_5 0.021(3) 0.033(3) 0.047(4) -0.005(3) 0.015(3) -0.007(3)
P1_6 0.0167(6) 0.0131(6) 0.0227(7) -0.0021(5) 0.0080(5) 0.0009(5)
N1_6 0.020(2) 0.017(2) 0.024(2) -0.0026(18) 0.0080(19) -0.0009(18)
N5_6 0.019(2) 0.017(2) 0.032(3) 0.0013(19) 0.011(2) 0.0026(18)
N6_6 0.022(2) 0.014(2) 0.028(3) -0.0037(18) 0.007(2) 0.0032(18)
N7_6 0.022(2) 0.012(2) 0.027(2) -0.0011(18) 0.0076(19) 0.0006(17)
C1_6 0.030(3) 0.016(3) 0.039(4) -0.008(2) 0.005(3) 0.007(2)
C2_6 0.033(3) 0.014(3) 0.038(4) 0.000(2) 0.005(3) 0.011(2)
C3_6 0.022(3) 0.020(3) 0.024(3) 0.002(2) 0.004(2) 0.003(2)
C4_6 0.029(3) 0.023(3) 0.035(4) 0.001(3) 0.000(3) 0.006(3)
C5_6 0.035(4) 0.044(4) 0.034(4) 0.010(3) 0.019(3) 0.005(3)
C6_6 0.046(4) 0.022(3) 0.024(3) -0.004(2) 0.006(3) 0.004(3)
C7_6 0.021(3) 0.019(3) 0.026(3) -0.007(2) 0.008(2) -0.001(2)
C8_6 0.031(3) 0.030(3) 0.035(3) -0.013(3) 0.013(3) -0.005(3)
C9_6 0.032(3) 0.033(3) 0.032(3) -0.011(3) 0.015(3) -0.001(3)
C10_6 0.027(3) 0.026(3) 0.026(3) 0.000(2) 0.006(2) 0.007(2)
C11_6 0.025(3) 0.037(4) 0.049(4) 0.001(3) 0.013(3) -0.005(3)
C12_6 0.020(3) 0.025(3) 0.040(4) -0.002(3) 0.016(3) -0.003(2)
C13_6 0.027(3) 0.016(3) 0.037(3) 0.003(2) 0.018(3) 0.002(2)
C14_6 0.034(3) 0.029(3) 0.041(4) 0.006(3) 0.020(3) 0.001(3)
P1_7 0.0175(6) 0.0177(6) 0.0236(7) 0.0048(5) 0.0078(5) -0.0033(5)
N1_7 0.018(2) 0.022(2) 0.024(2) 0.0018(18) 0.0092(19) -0.0005(18)
N5_7 0.023(2) 0.022(2) 0.036(3) 0.000(2) 0.017(2) -0.007(2)
N6_7 0.022(2) 0.021(2) 0.026(3) 0.0069(19) 0.006(2) -0.0066(19)
N7_7 0.024(2) 0.016(2) 0.021(2) 0.0033(18) 0.0007(19) -0.0041(18)
C1_7 0.024(3) 0.021(3) 0.040(4) 0.007(3) 0.003(3) -0.009(2)
C2_7 0.039(4) 0.017(3) 0.035(4) 0.006(2) 0.003(3) -0.006(3)
C3_7 0.025(3) 0.020(3) 0.024(3) 0.001(2) 0.007(2) -0.005(2)
C4_7 0.041(4) 0.035(4) 0.029(3) 0.005(3) -0.003(3) -0.018(3)
C5_7 0.068(6) 0.031(4) 0.067(6) 0.006(4) 0.048(5) 0.001(4)
C6_7 0.031(3) 0.023(3) 0.022(3) 0.007(2) 0.009(2) 0.000(2)
C7_7 0.022(3) 0.033(3) 0.033(3) 0.013(3) 0.009(3) -0.003(2)
C8_7 0.055(5) 0.040(4) 0.047(5) 0.022(4) 0.019(4) 0.010(4)
C9_7 0.035(4) 0.079(7) 0.044(5) 0.022(5) 0.020(4) 0.003(4)
C10_7 0.037(4) 0.054(5) 0.024(3) 0.008(3) 0.006(3) -0.013(3)
C11_7 0.023(3) 0.050(5) 0.059(5) 0.002(4) 0.015(3) 0.005(3)
C12_7 0.024(3) 0.031(3) 0.057(5) 0.000(3) 0.023(3) -0.004(3)
C13_7 0.028(3) 0.032(3) 0.038(4) -0.003(3) 0.019(3) -0.002(3)
C14_7 0.035(4) 0.070(6) 0.048(5) -0.016(4) 0.023(4) -0.008(4)
P1_8 0.0173(6) 0.0194(6) 0.0156(6) 0.0000(5) 0.0059(5) 0.0021(5)
N1_8 0.021(2) 0.024(2) 0.019(2) 0.0013(18) 0.0043(18) 0.0025(19)
N5_8 0.023(2) 0.029(3) 0.019(2) -0.006(2) 0.0069(19) 0.001(2)
N6_8 0.020(2) 0.017(2) 0.016(2) -0.0005(16) 0.0050(17) 0.0021(17)
N7_8 0.025(2) 0.026(2) 0.019(2) 0.0044(19) 0.0093(19) 0.005(2)
C1_8 0.022(3) 0.021(3) 0.025(3) -0.002(2) 0.006(2) 0.001(2)
C2_8 0.026(3) 0.025(3) 0.022(3) 0.001(2) 0.004(2) 0.005(2)
C3_8 0.032(3) 0.035(3) 0.028(3) 0.007(3) 0.012(3) -0.001(3)
C4_8 0.082(7) 0.076(7) 0.040(5) 0.003(5) 0.039(5) -0.019(6)
C5_8 0.037(4) 0.038(4) 0.055(5) 0.019(4) 0.007(4) -0.005(3)
C6_8 0.036(4) 0.045(4) 0.053(5) 0.015(4) 0.026(4) -0.001(3)
C7_8 0.025(3) 0.025(3) 0.020(3) -0.003(2) 0.012(2) -0.005(2)
C8_8 0.039(4) 0.037(4) 0.023(3) -0.006(3) 0.017(3) -0.004(3)
C9_8 0.033(3) 0.032(3) 0.028(3) -0.002(3) 0.012(3) -0.009(3)
C10_8 0.034(3) 0.024(3) 0.025(3) 0.005(2) 0.011(3) -0.003(3)
C11_8 0.049(5) 0.036(4) 0.047(5) -0.017(3) 0.021(4) 0.001(3)
C12_8 0.029(3) 0.036(4) 0.026(3) -0.011(3) 0.010(3) 0.007(3)
C13_8 0.025(3) 0.033(3) 0.029(3) -0.002(3) 0.008(3) 0.007(3)
C14_8 0.026(3) 0.049(5) 0.044(4) 0.001(4) 0.012(3) 0.008(3)

loop_
_atom_type_symbol
_atom_type_description
_atom_type_scat_dispersion_real
_atom_type_scat_dispersion_imag
_atom_type_scat_source
C C 0.0033 0.0016 'International Tables Vol C Tables 4.2.6.8 and 6.1.1.4'
H H 0.0000 0.0000 'International Tables Vol C Tables 4.2.6.8 and 6.1.1.4'
K K 0.2009 0.2494 'International Tables Vol C Tables 4.2.6.8 and 6.1.1.4'
N N 0.0061 0.0033 'International Tables Vol C Tables 4.2.6.8 and 6.1.1.4'
O O 0.0106 0.0060 'International Tables Vol C Tables 4.2.6.8 and 6.1.1.4'
P P 0.1023 0.0942 'International Tables Vol C Tables 4.2.6.8 and 6.1.1.4'
Tb Tb -0.1723 4.1537 'International Tables Vol C Tables 4.2.6.8 and 6.1.1.4'

loop_
_geom_angle_atom_site_label_1
_geom_angle_atom_site_label_2
_geom_angle_atom_site_label_3
_geom_angle
N1_5 Tb1 N1_6 112.39(18)
N1_5 Tb1 N1_7 114.23(17)
N1_6 Tb1 N1_7 94.61(18)
N1_8 Tb1 N1_5 110.25(18)
N1_8 Tb1 N1_6 112.15(18)
N1_8 Tb1 N1_7 112.46(19)
O1S_1 K1 N6_7 89.4(2)
O1S_2 K1 N6_7 96.8(3)
N1_6 K1 O1S_1 132.70(19)
N1_6 K1 O1S_2 128.8(2)
N1_6 K1 N6_6 55.35(14)
N1_6 K1 N6_7 125.91(14)
N6_6 K1 O1S_1 96.7(2)
N6_6 K1 O1S_2 88.8(3)
N6_6 K1 N6_7 168.25(14)
N1_7 K1 O1S_1 141.1(2)
N1_7 K1 O1S_2 149.3(3)
N1_7 K1 N1_6 73.49(15)
N1_7 K1 N6_6 121.46(14)
N1_7 K1 N6_7 54.47(14)
C2S_1 O1S_1 K1 111.3(5)
C2S_1 O1S_1 C4S_1 112.7(6)
C4S_1 O1S_1 K1 133.6(5)
O1S_1 C2S_1 C3S_1 110.5(6)
C2S_1 C3S_1 K1 95.3(5)
O1S_1 C4S_1 C5S_1 111.8(6)
C2S_2 O1S_2 K1 108.7(6)
C2S_2 O1S_2 C4S_2 112.6(6)
C4S_2 O1S_2 K1 138.6(7)
O1S_2 C2S_2 C3S_2 110.5(6)
C2S_2 C3S_2 K1 97.7(5)
O1S_2 C4S_2 C5S_2 111.8(7)
C2S_3 O1S_3 C4S_3 112.7(6)
O1S_3 C2S_3 C3S_3 110.5(6)
O1S_3 C4S_3 C5S_3 111.8(7)
C2S_4 O1S_4 C4S_4 112.6(6)
O1S_4 C2S_4 C3S_4 110.5(6)
O1S_4 C4S_4 C5S_4 111.8(7)
N1_5 P1_5 N5_5 113.5(3)
N1_5 P1_5 N6_5 120.7(3)
N1_5 P1_5 N7_5 121.0(3)
N5_5 P1_5 N6_5 104.2(2)
N5_5 P1_5 N7_5 103.6(3)
N7_5 P1_5 N6_5 90.4(2)
P1_5 N1_5 Tb1 172.5(3)
C12_5 N5_5 P1_5 121.2(4)
C13_5 N5_5 P1_5 122.3(4)
C13_5 N5_5 C12_5 116.3(5)
C1_5 N6_5 P1_5 109.2(4)
C1_5 N6_5 C7_5 116.4(5)
C7_5 N6_5 P1_5 122.0(4)
C2_5 N7_5 P1_5 114.4(4)
C2_5 N7_5 C3_5 118.1(5)
C3_5 N7_5 P1_5 127.3(4)
N6_5 C1_5 C2_5 104.2(5)
N7_5 C2_5 C1_5 106.1(5)
N7_5 C3_5 C4_5 109.6(5)
N7_5 C3_5 C5_5 108.8(5)
N7_5 C3_5 C6_5 110.7(5)
C4_5 C3_5 C5_5 109.4(5)
C6_5 C3_5 C4_5 108.7(5)
C6_5 C3_5 C5_5 109.6(5)
N6_5 C7_5 C8_5 111.2(5)
N6_5 C7_5 C9_5 107.6(5)
N6_5 C7_5 C10_5 109.9(5)
C8_5 C7_5 C9_5 110.2(5)
C8_5 C7_5 C10_5 109.2(5)
C10_5 C7_5 C9_5 108.6(5)
N5_5 C12_5 C11_5 114.8(5)
N5_5 C13_5 C14_5 115.1(6)
N1_6 P1_6 N5_6 113.5(3)
N1_6 P1_6 N6_6 115.0(3)
N1_6 P1_6 N7_6 121.0(3)
N5_6 P1_6 N6_6 110.7(3)
N5_6 P1_6 N7_6 102.8(3)
N7_6 P1_6 N6_6 91.5(2)
Tb1 N1_6 K1 95.06(17)
P1_6 N1_6 Tb1 171.6(3)
P1_6 N1_6 K1 93.0(2)
C12_6 N5_6 P1_6 123.0(4)
C12_6 N5_6 C13_6 116.0(5)
C13_6 N5_6 P1_6 120.9(4)
P1_6 N6_6 K1 80.21(19)
C1_6 N6_6 K1 112.1(4)
C1_6 N6_6 P1_6 109.2(4)
C7_6 N6_6 K1 109.7(3)
C7_6 N6_6 P1_6 124.5(4)
C7_6 N6_6 C1_6 115.6(5)
C2_6 N7_6 P1_6 113.0(4)
C2_6 N7_6 C3_6 116.5(5)
C3_6 N7_6 P1_6 122.3(4)
N6_6 C1_6 C2_6 105.2(5)
N7_6 C2_6 C1_6 106.0(5)
N7_6 C3_6 C4_6 110.1(5)
N7_6 C3_6 C5_6 112.5(5)
N7_6 C3_6 C6_6 110.0(5)
C4_6 C3_6 C5_6 108.1(6)
C4_6 C3_6 C6_6 108.0(5)
C6_6 C3_6 C5_6 108.1(6)
C3_6 C5_6 K1 108.2(4)
N6_6 C7_6 C8_6 109.0(5)
N6_6 C7_6 C9_6 112.4(5)
N6_6 C7_6 C10_6 110.8(5)
C9_6 C7_6 C8_6 109.2(5)
C10_6 C7_6 C8_6 106.8(5)
C10_6 C7_6 C9_6 108.5(6)
N5_6 C12_6 C11_6 114.2(6)
N5_6 C13_6 C14_6 113.1(5)
N1_7 P1_7 N5_7 113.7(3)
N1_7 P1_7 N6_7 115.1(3)
N1_7 P1_7 N7_7 121.9(3)
N5_7 P1_7 N6_7 109.4(3)
N5_7 P1_7 N7_7 102.8(3)
N7_7 P1_7 N6_7 91.4(3)
Tb1 N1_7 K1 96.57(17)
P1_7 N1_7 Tb1 162.8(3)
P1_7 N1_7 K1 100.6(2)
C12_7 N5_7 P1_7 122.8(5)
C12_7 N5_7 C13_7 115.8(5)
C13_7 N5_7 P1_7 121.4(4)
P1_7 N6_7 K1 80.30(18)
C1_7 N6_7 K1 117.6(4)
C1_7 N6_7 P1_7 110.8(4)
C1_7 N6_7 C7_7 115.3(5)
C7_7 N6_7 K1 103.0(3)
C7_7 N6_7 P1_7 124.6(4)
C2_7 N7_7 P1_7 113.5(4)
C2_7 N7_7 C3_7 115.9(5)
C3_7 N7_7 P1_7 124.2(4)
N6_7 C1_7 C2_7 105.9(5)
N7_7 C2_7 C1_7 105.5(6)
N7_7 C3_7 C4_7 109.0(5)
N7_7 C3_7 C5_7 109.8(6)
N7_7 C3_7 C6_7 110.5(5)
C4_7 C3_7 C5_7 110.2(7)
C4_7 C3_7 C6_7 108.9(6)
C5_7 C3_7 C6_7 108.4(5)
N6_7 C7_7 C8_7 108.2(6)
N6_7 C7_7 C9_7 112.7(6)
N6_7 C7_7 C10_7 110.3(5)
C9_7 C7_7 C8_7 109.9(6)
C10_7 C7_7 C8_7 107.2(6)
C10_7 C7_7 C9_7 108.5(7)
N5_7 C12_7 C11_7 114.7(6)
N5_7 C13_7 C14_7 113.5(6)
N1_8 P1_8 N5_8 113.2(3)
N1_8 P1_8 N6_8 121.6(3)
N1_8 P1_8 N7_8 119.8(3)
N5_8 P1_8 N6_8 103.1(3)
N5_8 P1_8 N7_8 104.7(3)
N7_8 P1_8 N6_8 91.1(3)
P1_8 N1_8 Tb1 167.6(3)
C12_8 N5_8 P1_8 121.2(4)
C12_8 N5_8 C13_8 117.4(5)
C13_8 N5_8 P1_8 121.0(4)
C1_8 N6_8 P1_8 110.1(4)
C1_8 N6_8 C7_8 115.2(5)
C7_8 N6_8 P1_8 122.8(4)
C2_8 N7_8 P1_8 113.8(4)
C2_8 N7_8 C3_8 118.0(5)
C3_8 N7_8 P1_8 127.2(4)
N6_8 C1_8 C2_8 104.7(5)
N7_8 C2_8 C1_8 105.9(5)
N7_8 C3_8 C4_8 109.8(6)
N7_8 C3_8 C5_8 108.8(6)
N7_8 C3_8 C6_8 110.9(5)
C5_8 C3_8 C4_8 108.5(7)
C6_8 C3_8 C4_8 109.8(7)
C6_8 C3_8 C5_8 109.0(7)
N6_8 C7_8 C8_8 112.5(5)
N6_8 C7_8 C9_8 108.0(5)
N6_8 C7_8 C10_8 109.1(5)
C8_8 C7_8 C9_8 110.3(5)
C8_8 C7_8 C10_8 108.2(5)
C10_8 C7_8 C9_8 108.8(5)
N5_8 C12_8 C11_8 115.6(6)
N5_8 C13_8 C14_8 112.8(6)

loop_
_geom_bond_atom_site_label_1
_geom_bond_atom_site_label_2
_geom_bond_distance
Tb1 N1_5 2.239(5)
Tb1 N1_6 2.256(5)
Tb1 N1_7 2.285(5)
Tb1 N1_8 2.235(5)
K1 O1S_1 3.146(6)
K1 O1S_2 3.148(6)
K1 N1_6 2.829(5)
K1 N6_6 3.098(6)
K1 N1_7 2.749(5)
K1 N6_7 3.208(6)
O1S_1 C2S_1 1.402(6)
O1S_1 C4S_1 1.402(6)
C2S_1 C3S_1 1.505(10)
C4S_1 C5S_1 1.484(11)
O1S_2 C2S_2 1.402(6)
O1S_2 C4S_2 1.403(6)
C2S_2 C3S_2 1.504(10)
C4S_2 C5S_2 1.484(11)
O1S_3 C2S_3 1.402(6)
O1S_3 C4S_3 1.402(6)
C2S_3 C3S_3 1.504(10)
C4S_3 C5S_3 1.484(11)
O1S_4 C2S_4 1.402(6)
O1S_4 C4S_4 1.402(6)
C2S_4 C3S_4 1.504(10)
C4S_4 C5S_4 1.484(11)
P1_5 N1_5 1.530(5)
P1_5 N5_5 1.680(5)
P1_5 N6_5 1.726(5)
P1_5 N7_5 1.687(5)
N5_5 C12_5 1.460(7)
N5_5 C13_5 1.455(8)
N6_5 C1_5 1.462(8)
N6_5 C7_5 1.483(8)
N7_5 C2_5 1.454(7)
N7_5 C3_5 1.483(8)
C1_5 C2_5 1.508(9)
C3_5 C4_5 1.530(9)
C3_5 C5_5 1.538(9)
C3_5 C6_5 1.527(9)
C7_5 C8_5 1.534(9)
C7_5 C9_5 1.544(9)
C7_5 C10_5 1.535(9)
C11_5 C12_5 1.540(9)
C13_5 C14_5 1.501(9)
P1_6 N1_6 1.530(5)
P1_6 N5_6 1.687(5)
P1_6 N6_6 1.743(5)
P1_6 N7_6 1.707(5)
N5_6 C12_6 1.460(8)
N5_6 C13_6 1.469(7)
N6_6 C1_6 1.469(8)
N6_6 C7_6 1.463(8)
N7_6 C2_6 1.464(7)
N7_6 C3_6 1.466(8)
C1_6 C2_6 1.500(10)
C3_6 C4_6 1.537(8)
C3_6 C5_6 1.543(9)
C3_6 C6_6 1.537(9)
C7_6 C8_6 1.536(9)
C7_6 C9_6 1.531(9)
C7_6 C10_6 1.528(8)
C11_6 C12_6 1.523(9)
C13_6 C14_6 1.532(9)
P1_7 N1_7 1.526(5)
P1_7 N5_7 1.678(6)
P1_7 N6_7 1.738(5)
P1_7 N7_7 1.701(5)
N5_7 C12_7 1.460(8)
N5_7 C13_7 1.464(9)
N6_7 C1_7 1.458(8)
N6_7 C7_7 1.482(8)
N7_7 C2_7 1.468(8)
N7_7 C3_7 1.474(8)
C1_7 C2_7 1.504(10)
C3_7 C4_7 1.523(9)
C3_7 C5_7 1.533(10)
C3_7 C6_7 1.535(8)
C7_7 C8_7 1.539(10)
C7_7 C9_7 1.526(10)
C7_7 C10_7 1.518(10)
C11_7 C12_7 1.524(11)
C13_7 C14_7 1.527(10)
P1_8 N1_8 1.526(5)
P1_8 N5_8 1.698(5)
P1_8 N6_8 1.710(5)
P1_8 N7_8 1.707(5)
N5_8 C12_8 1.452(8)
N5_8 C13_8 1.462(8)
N6_8 C1_8 1.461(7)
N6_8 C7_8 1.492(7)
N7_8 C2_8 1.442(8)
N7_8 C3_8 1.474(8)
C1_8 C2_8 1.513(9)
C3_8 C4_8 1.536(11)
C3_8 C5_8 1.535(11)
C3_8 C6_8 1.513(10)
C7_8 C8_8 1.535(9)
C7_8 C9_8 1.537(9)
C7_8 C10_8 1.535(9)
C11_8 C12_8 1.524(11)
C13_8 C14_8 1.531(10)
